data_7007601
loop_
_publ_author_name
'Cox, Andrew R. F.'
'Gibson, Vernon C.'
'Marshall, Edward L.'
'White, Andrew J. P.'
'Yeldon, David'

_publ_section_title
;
 Coordination complexes bearing potentially tetradentate phenoxyamine
 ligands.
;
_journal_issue 42
_journal_name_full 'Dalton transactions (Cambridge, England : 2003)'
_journal_page_first 5014
_journal_page_last 5023
_journal_paper_doi 10.1039/b607753f
_journal_year 2006
_chemical_formula_sum 'C28 H53 Mg N3 O'
_chemical_formula_weight 472.04
_chemical_name_systematic
;
?
;
_space_group_IT_number 14
_symmetry_cell_setting monoclinic
_symmetry_space_group_name_Hall '-P 2yn'
_symmetry_space_group_name_H-M 'P 1 21/n 1'
_atom_sites_solution_hydrogens geom
_atom_sites_solution_primary direct
_atom_sites_solution_secondary difmap
_audit_creation_method SHELXL-97
_cell_angle_alpha 90.00
_cell_angle_beta 96.436(3)
_cell_angle_gamma 90.00
_cell_formula_units_Z 4
_cell_length_a 12.9731(4)
_cell_length_b 12.3098(4)
_cell_length_c 19.0286(6)
_cell_measurement_temperature 173(2)
_cell_measurement_theta_max 32.5687
_cell_measurement_theta_min 4.2528
_cell_volume 3019.64(17)
_computing_cell_refinement 'CrysAlis RED, Oxford Diffraction Ltd'
_computing_data_collection 'CrysAlis CCD, Oxford Diffraction Ltd'
_computing_data_reduction 'CrysAlis RED, Oxford Diffraction Ltd'
_computing_molecular_graphics 'Bruker SHELXTL'
_computing_publication_material 'Bruker SHELXTL'
_computing_structure_refinement 'SHELXL-97 (Sheldrick, 1997)'
_computing_structure_solution 'SHELXS-97 (Sheldrick, 1990)'
_diffrn_ambient_temperature 173(2)
_diffrn_detector_area_resol_mean 15.9863
_diffrn_measured_fraction_theta_full 0.929
_diffrn_measured_fraction_theta_max 0.929
_diffrn_measurement_device_type 'OD Xcalibur 3'
_diffrn_measurement_method \w
_diffrn_radiation_monochromator graphite
_diffrn_radiation_source 'Enhance (Mo) X-ray Source'
_diffrn_radiation_type MoK\a
_diffrn_radiation_wavelength 0.71073
_diffrn_reflns_av_R_equivalents 0.0224
_diffrn_reflns_av_sigmaI/netI 0.0197
_diffrn_reflns_limit_h_max 14
_diffrn_reflns_limit_h_min -19
_diffrn_reflns_limit_k_max 18
_diffrn_reflns_limit_k_min -17
_diffrn_reflns_limit_l_max 21
_diffrn_reflns_limit_l_min -28
_diffrn_reflns_number 26900
_diffrn_reflns_theta_full 32.64
_diffrn_reflns_theta_max 32.64
_diffrn_reflns_theta_min 4.35
_exptl_absorpt_coefficient_mu 0.081
_exptl_absorpt_correction_T_max 0.98431
_exptl_absorpt_correction_T_min 0.97966
_exptl_absorpt_correction_type 'numeric analytical'
_exptl_crystal_colour Colourless
_exptl_crystal_density_diffrn 1.038
_exptl_crystal_density_method 'not measured'
_exptl_crystal_description 'hexagonal plates'
_exptl_crystal_F_000 1048
_exptl_crystal_size_max 0.30
_exptl_crystal_size_mid 0.29
_exptl_crystal_size_min 0.18
_refine_diff_density_max 0.356
_refine_diff_density_min -0.299
_refine_diff_density_rms 0.044
_refine_ls_extinction_method none
_refine_ls_goodness_of_fit_ref 1.215
_refine_ls_hydrogen_treatment constr
_refine_ls_matrix_type full
_refine_ls_number_parameters 323
_refine_ls_number_reflns 10268
_refine_ls_number_restraints 18
_refine_ls_restrained_S_all 1.220
_refine_ls_R_factor_all 0.0797
_refine_ls_R_factor_gt 0.0767
_refine_ls_shift/su_max 0.001
_refine_ls_shift/su_mean 0.000
_refine_ls_structure_factor_coef Fsqd
_refine_ls_weighting_details 'calc w=1/[\s^2^(Fo^2^)+(0.0433P)^2^+1.6966P] where P=(Fo^2^+2Fc^2^)/3'
_refine_ls_weighting_scheme calc
_refine_ls_wR_factor_gt 0.1605
_refine_ls_wR_factor_ref 0.1621
_reflns_number_gt 9996
_reflns_number_total 10268
_reflns_threshold_expression >2sigma(I)
_cod_data_source_file b607753f.txt
_cod_data_source_block Compound_3b
_cod_depositor_comments
;
The following automatic conversions were performed:
'_symmetry_cell_setting' value 'Monoclinic' changed to 'monoclinic'
according to '/home/saulius/struct/CIF-dictionaries/cif_core.dic'
dictionary named 'cif_core.dic' version 2.4.1 from 2010-06-29.

Automatic conversion script
Id: cif_fix_enum 1527 2010-12-29 10:47:43Z saulius 
;
_cod_original_sg_symbol_H-M P2(1)/n
_cod_database_code 7007601

loop_
_symmetry_equiv_pos_as_xyz
'x, y, z'
'-x+1/2, y+1/2, -z+1/2'
'-x, -y, -z'
'x-1/2, -y-1/2, z-1/2'

loop_
_atom_site_label
_atom_site_type_symbol
_atom_site_fract_x
_atom_site_fract_y
_atom_site_fract_z
_atom_site_U_iso_or_equiv
_atom_site_adp_type
_atom_site_occupancy
_atom_site_symmetry_multiplicity
_atom_site_calc_flag
_atom_site_refinement_flags
_atom_site_disorder_assembly
_atom_site_disorder_group
Mg Mg 0.90159(4) 0.51240(4) 0.17751(2) 0.02270(11) Uani 1 1 d . . .
O1 O 0.93988(8) 0.39215(8) 0.12292(6) 0.0272(2) Uani 1 1 d . . .
C1 C 0.87514(10) 0.32770(10) 0.08328(7) 0.0218(2) Uani 1 1 d . . .
C2 C 0.89083(10) 0.21324(10) 0.08043(7) 0.0231(2) Uani 1 1 d . . .
C3 C 0.82221(11) 0.15187(11) 0.03444(8) 0.0270(3) Uani 1 1 d . . .
H3A H 0.8339 0.0758 0.0319 0.032 Uiso 1 1 calc R . .
C4 C 0.73767(11) 0.19553(12) -0.00797(8) 0.0276(3) Uani 1 1 d . . .
C5 C 0.72199(10) 0.30707(12) -0.00279(7) 0.0259(3) Uani 1 1 d . . .
H5A H 0.6643 0.3394 -0.0302 0.031 Uiso 1 1 calc R . .
C6 C 0.78830(10) 0.37249(11) 0.04140(7) 0.0223(2) Uani 1 1 d . . .
C7 C 0.77157(11) 0.49393(11) 0.04003(7) 0.0246(2) Uani 1 1 d . . .
H7A H 0.8314 0.5289 0.0211 0.030 Uiso 1 1 calc R . .
H7B H 0.7089 0.5104 0.0071 0.030 Uiso 1 1 calc R . .
N8 N 0.75894(9) 0.54313(9) 0.11072(6) 0.0232(2) Uani 1 1 d D A .
C9 C 0.73512(12) 0.66092(12) 0.10342(9) 0.0321(3) Uani 1 1 d . . .
H9A H 0.7178 0.6885 0.1496 0.038 Uiso 1 1 calc R . .
H9B H 0.6727 0.6699 0.0689 0.038 Uiso 1 1 calc R . .
C10 C 0.82211(14) 0.73111(12) 0.07967(9) 0.0361(3) Uani 1 1 d . . .
H10A H 0.8437 0.6990 0.0359 0.043 Uiso 1 1 calc R . .
H10B H 0.7933 0.8040 0.0673 0.043 Uiso 1 1 calc R . .
C11 C 0.91846(14) 0.74566(12) 0.13218(10) 0.0376(4) Uani 1 1 d . . .
H11A H 0.9590 0.8073 0.1162 0.045 Uiso 1 1 calc R . .
H11B H 0.8962 0.7659 0.1785 0.045 Uiso 1 1 calc R . .
N12 N 0.98807(10) 0.64958(10) 0.14261(7) 0.0289(2) Uani 1 1 d . . .
C13 C 1.06993(14) 0.67348(16) 0.20103(10) 0.0423(4) Uani 1 1 d . . .
H13A H 1.1114 0.7353 0.1880 0.064 Uiso 1 1 calc R . .
H13B H 1.1148 0.6098 0.2099 0.064 Uiso 1 1 calc R . .
H13C H 1.0379 0.6912 0.2438 0.064 Uiso 1 1 calc R . .
C14 C 1.04000(14) 0.62944(14) 0.07824(9) 0.0369(3) Uani 1 1 d . . .
H14A H 1.0767 0.6952 0.0661 0.055 Uiso 1 1 calc R . .
H14B H 0.9879 0.6101 0.0389 0.055 Uiso 1 1 calc R . .
H14C H 1.0897 0.5697 0.0871 0.055 Uiso 1 1 calc R . .
C15 C 0.67656(10) 0.48671(12) 0.14526(7) 0.0257(2) Uani 1 1 d D . .
H15A H 0.6681 0.5254 0.1899 0.031 Uiso 0.637(6) 1 calc PR A 1
H15B H 0.7016 0.4126 0.1582 0.031 Uiso 0.637(6) 1 calc PR A 1
H15C H 0.6793 0.5126 0.1930 0.031 Uiso 0.363(6) 1 d PR A 2
H15D H 0.6926 0.4106 0.1475 0.031 Uiso 0.363(6) 1 d PR A 2
C16 C 0.5673(2) 0.4764(4) 0.1022(2) 0.0312(7) Uani 0.637(6) 1 d PD A 1
H16A H 0.5479 0.5460 0.0783 0.037 Uiso 0.637(6) 1 calc PR A 1
H16B H 0.5687 0.4194 0.0656 0.037 Uiso 0.637(6) 1 calc PR A 1
C17 C 0.48743(19) 0.4468(3) 0.15232(14) 0.0377(7) Uani 0.637(6) 1 d PD A 1
H17A H 0.5139 0.3851 0.1824 0.045 Uiso 0.637(6) 1 calc PR A 1
H17B H 0.4783 0.5094 0.1837 0.045 Uiso 0.637(6) 1 calc PR A 1
N18 N 0.3870(3) 0.4176(5) 0.1146(4) 0.0368(13) Uani 0.637(6) 1 d PD A 1
C19 C 0.3800(4) 0.3038(3) 0.0934(2) 0.0502(9) Uani 0.637(6) 1 d PD A 1
H19A H 0.4359 0.2868 0.0646 0.075 Uiso 0.637(6) 1 calc PR A 1
H19B H 0.3128 0.2905 0.0658 0.075 Uiso 0.637(6) 1 calc PR A 1
H19C H 0.3866 0.2577 0.1357 0.075 Uiso 0.637(6) 1 calc PR A 1
C20 C 0.3044(3) 0.4396(4) 0.1605(3) 0.0648(11) Uani 0.637(6) 1 d PD A 1
H20A H 0.3168 0.3960 0.2037 0.097 Uiso 0.637(6) 1 calc PR A 1
H20B H 0.2368 0.4206 0.1353 0.097 Uiso 0.637(6) 1 calc PR A 1
H20C H 0.3050 0.5169 0.1730 0.097 Uiso 0.637(6) 1 calc PR A 1
C16' C 0.5674(5) 0.4989(6) 0.1120(4) 0.0278(16) Uiso 0.363(6) 1 d PD A 2
H16C H 0.5657 0.5039 0.0600 0.033 Uiso 0.363(6) 1 calc PR A 2
H16D H 0.5365 0.5660 0.1293 0.033 Uiso 0.363(6) 1 calc PR A 2
C17' C 0.5067(3) 0.4006(4) 0.1317(3) 0.0296(10) Uiso 0.363(6) 1 d PD A 2
H17C H 0.5328 0.3352 0.1091 0.035 Uiso 0.363(6) 1 calc PR A 2
H17D H 0.5179 0.3900 0.1836 0.035 Uiso 0.363(6) 1 calc PR A 2
N18' N 0.3941(7) 0.4124(10) 0.1093(8) 0.049(3) Uiso 0.363(6) 1 d PD A 2
C19' C 0.3465(7) 0.3065(7) 0.1073(5) 0.058(2) Uiso 0.363(6) 1 d PD A 2
H19D H 0.3810 0.2589 0.0759 0.087 Uiso 0.363(6) 1 calc PR A 2
H19E H 0.2729 0.3130 0.0896 0.087 Uiso 0.363(6) 1 calc PR A 2
H19F H 0.3533 0.2756 0.1551 0.087 Uiso 0.363(6) 1 calc PR A 2
C20' C 0.3412(5) 0.4837(5) 0.1505(3) 0.0459(14) Uiso 0.363(6) 1 d PD A 2
H20D H 0.2688 0.4903 0.1299 0.069 Uiso 0.363(6) 1 calc PR A 2
H20E H 0.3744 0.5553 0.1517 0.069 Uiso 0.363(6) 1 calc PR A 2
H20F H 0.3436 0.4552 0.1988 0.069 Uiso 0.363(6) 1 calc PR A 2
C21 C 0.98225(11) 0.16052(11) 0.12632(8) 0.0292(3) Uani 1 1 d . . .
C22 C 0.97826(15) 0.18720(15) 0.20489(9) 0.0420(4) Uani 1 1 d . . .
H22A H 1.0367 0.1521 0.2333 0.063 Uiso 1 1 calc R . .
H22B H 0.9129 0.1605 0.2198 0.063 Uiso 1 1 calc R . .
H22C H 0.9827 0.2660 0.2118 0.063 Uiso 1 1 calc R . .
C23 C 1.08490(13) 0.20221(15) 0.10277(12) 0.0436(4) Uani 1 1 d . . .
H23A H 1.1433 0.1679 0.1316 0.065 Uiso 1 1 calc R . .
H23B H 1.0890 0.2812 0.1089 0.065 Uiso 1 1 calc R . .
H23C H 1.0877 0.1841 0.0529 0.065 Uiso 1 1 calc R . .
C24 C 0.98187(15) 0.03613(13) 0.11970(11) 0.0433(4) Uani 1 1 d . . .
H24A H 1.0414 0.0061 0.1497 0.065 Uiso 1 1 calc R . .
H24B H 0.9865 0.0158 0.0704 0.065 Uiso 1 1 calc R . .
H24C H 0.9175 0.0072 0.1348 0.065 Uiso 1 1 calc R . .
C25 C 0.66298(13) 0.12635(14) -0.05805(9) 0.0365(3) Uani 1 1 d . . .
C26 C 0.6867(2) 0.00488(18) -0.05200(14) 0.0625(6) Uani 1 1 d . . .
H26A H 0.6898 -0.0175 -0.0024 0.094 Uiso 1 1 calc R . .
H26B H 0.7535 -0.0098 -0.0695 0.094 Uiso 1 1 calc R . .
H26C H 0.6320 -0.0360 -0.0802 0.094 Uiso 1 1 calc R . .
C27 C 0.6674(3) 0.1627(3) -0.13395(11) 0.0869(11) Uani 1 1 d . . .
H27A H 0.7196 0.1199 -0.1551 0.130 Uiso 1 1 calc R . .
H27B H 0.6860 0.2398 -0.1346 0.130 Uiso 1 1 calc R . .
H27C H 0.5994 0.1519 -0.1611 0.130 Uiso 1 1 calc R . .
C28 C 0.55228(17) 0.1407(2) -0.03876(15) 0.0658(7) Uani 1 1 d . . .
H28A H 0.5476 0.1110 0.0086 0.099 Uiso 1 1 calc R . .
H28B H 0.5037 0.1021 -0.0733 0.099 Uiso 1 1 calc R . .
H28C H 0.5347 0.2181 -0.0392 0.099 Uiso 1 1 calc R . .
C30 C 0.89006(13) 0.52308(15) 0.28920(8) 0.0360(3) Uani 1 1 d . . .
H30A H 0.9626 0.5189 0.3132 0.043 Uiso 1 1 calc R . .
C31 C 0.83078(17) 0.4278(2) 0.31757(10) 0.0546(6) Uani 1 1 d . . .
H31A H 0.8283 0.4370 0.3685 0.082 Uiso 1 1 calc R . .
H31B H 0.8662 0.3596 0.3089 0.082 Uiso 1 1 calc R . .
H31C H 0.7600 0.4260 0.2934 0.082 Uiso 1 1 calc R . .
C32 C 0.84412(18) 0.6303(2) 0.31329(11) 0.0553(5) Uani 1 1 d . . .
H32A H 0.8417 0.6284 0.3646 0.083 Uiso 1 1 calc R . .
H32B H 0.7738 0.6396 0.2893 0.083 Uiso 1 1 calc R . .
H32C H 0.8877 0.6911 0.3013 0.083 Uiso 1 1 calc R . .

loop_
_atom_site_aniso_label
_atom_site_aniso_U_11
_atom_site_aniso_U_22
_atom_site_aniso_U_33
_atom_site_aniso_U_23
_atom_site_aniso_U_13
_atom_site_aniso_U_12
Mg 0.0243(2) 0.0211(2) 0.0230(2) -0.00052(16) 0.00367(16) -0.00275(16)
O1 0.0252(5) 0.0204(4) 0.0344(5) -0.0052(4) -0.0037(4) 0.0004(3)
C1 0.0216(5) 0.0203(5) 0.0234(5) -0.0011(4) 0.0029(4) 0.0000(4)
C2 0.0235(6) 0.0200(5) 0.0262(6) 0.0000(4) 0.0042(4) -0.0005(4)
C3 0.0298(6) 0.0212(6) 0.0305(6) -0.0029(5) 0.0062(5) -0.0034(5)
C4 0.0272(6) 0.0288(6) 0.0274(6) -0.0049(5) 0.0048(5) -0.0069(5)
C5 0.0222(6) 0.0321(7) 0.0233(6) -0.0015(5) 0.0012(4) -0.0013(5)
C6 0.0234(5) 0.0227(5) 0.0212(5) -0.0010(4) 0.0040(4) 0.0010(4)
C7 0.0280(6) 0.0239(6) 0.0220(5) 0.0010(4) 0.0032(4) 0.0046(5)
N8 0.0254(5) 0.0197(5) 0.0250(5) 0.0006(4) 0.0049(4) 0.0025(4)
C9 0.0345(7) 0.0234(6) 0.0393(8) 0.0008(5) 0.0082(6) 0.0073(5)
C10 0.0460(9) 0.0200(6) 0.0443(9) 0.0053(6) 0.0138(7) 0.0046(6)
C11 0.0456(9) 0.0201(6) 0.0498(9) -0.0049(6) 0.0171(7) -0.0041(6)
N12 0.0315(6) 0.0246(5) 0.0326(6) -0.0041(4) 0.0113(5) -0.0053(4)
C13 0.0376(8) 0.0454(9) 0.0446(9) -0.0095(7) 0.0070(7) -0.0168(7)
C14 0.0391(8) 0.0371(8) 0.0379(8) -0.0031(6) 0.0194(7) -0.0046(6)
C15 0.0230(6) 0.0301(6) 0.0241(6) 0.0010(5) 0.0028(4) 0.0013(5)
C16 0.0208(12) 0.043(2) 0.0290(16) -0.0002(14) -0.0003(9) 0.0020(11)
C17 0.0263(11) 0.0548(18) 0.0316(12) -0.0047(12) 0.0019(9) -0.0077(11)
N18 0.0181(11) 0.048(2) 0.041(2) 0.0127(12) -0.0100(10) -0.0093(10)
C19 0.055(2) 0.055(2) 0.0380(17) -0.0035(14) -0.0065(16) 0.0045(17)
C20 0.0421(18) 0.069(3) 0.084(3) -0.006(2) 0.0106(18) -0.0024(18)
C21 0.0290(7) 0.0203(6) 0.0377(7) 0.0035(5) 0.0012(5) 0.0021(5)
C22 0.0486(10) 0.0392(9) 0.0358(8) 0.0061(7) -0.0052(7) 0.0069(7)
C23 0.0277(7) 0.0348(8) 0.0685(12) 0.0117(8) 0.0065(7) 0.0051(6)
C24 0.0483(10) 0.0227(7) 0.0574(11) 0.0053(7) -0.0010(8) 0.0056(6)
C25 0.0374(8) 0.0371(8) 0.0340(7) -0.0076(6) -0.0003(6) -0.0119(6)
C26 0.0659(14) 0.0427(11) 0.0750(15) -0.0213(10) -0.0097(12) -0.0141(10)
C27 0.127(3) 0.098(2) 0.0315(10) -0.0058(11) -0.0065(12) -0.071(2)
C28 0.0369(10) 0.0752(16) 0.0838(17) -0.0227(13) -0.0001(10) -0.0194(10)
C30 0.0310(7) 0.0523(10) 0.0247(6) 0.0020(6) 0.0032(5) -0.0092(7)
C31 0.0524(11) 0.0763(15) 0.0344(9) 0.0183(9) 0.0022(8) -0.0218(10)
C32 0.0545(12) 0.0753(15) 0.0397(9) -0.0161(10) 0.0211(9) -0.0065(11)

loop_
_atom_type_symbol
_atom_type_description
_atom_type_scat_dispersion_real
_atom_type_scat_dispersion_imag
_atom_type_scat_source
C C 0.0033 0.0016 'International Tables Vol C Tables 4.2.6.8 and 6.1.1.4'
H H 0.0000 0.0000 'International Tables Vol C Tables 4.2.6.8 and 6.1.1.4'
N N 0.0061 0.0033 'International Tables Vol C Tables 4.2.6.8 and 6.1.1.4'
O O 0.0106 0.0060 'International Tables Vol C Tables 4.2.6.8 and 6.1.1.4'
Mg Mg 0.0486 0.0363 'International Tables Vol C Tables 4.2.6.8 and 6.1.1.4'

loop_
_geom_angle_atom_site_label_1
_geom_angle_atom_site_label_2
_geom_angle_atom_site_label_3
_geom_angle
_geom_angle_site_symmetry_1
_geom_angle_site_symmetry_3
_geom_angle_publ_flag
O1 Mg C30 129.58(6) . . ?
O1 Mg N8 94.23(5) . . ?
C30 Mg N8 114.91(6) . . ?
O1 Mg N12 105.19(5) . . ?
C30 Mg N12 110.49(6) . . ?
N8 Mg N12 97.00(5) . . ?
C1 O1 Mg 125.94(9) . . ?
O1 C1 C6 119.98(11) . . ?
O1 C1 C2 121.91(12) . . ?
C6 C1 C2 118.11(12) . . ?
C3 C2 C1 118.32(12) . . ?
C3 C2 C21 121.64(12) . . ?
C1 C2 C21 120.03(12) . . ?
C4 C3 C2 123.94(13) . . ?
C5 C4 C3 116.78(12) . . ?
C5 C4 C25 120.18(14) . . ?
C3 C4 C25 123.04(14) . . ?
C6 C5 C4 121.89(13) . . ?
C5 C6 C1 120.92(12) . . ?
C5 C6 C7 119.00(12) . . ?
C1 C6 C7 119.91(12) . . ?
N8 C7 C6 114.44(11) . . ?
C9 N8 C15 110.16(11) . . ?
C9 N8 C7 110.64(11) . . ?
C15 N8 C7 111.32(11) . . ?
C9 N8 Mg 112.44(9) . . ?
C15 N8 Mg 105.61(8) . . ?
C7 N8 Mg 106.54(8) . . ?
N8 C9 C10 115.24(12) . . ?
C11 C10 C9 116.86(14) . . ?
N12 C11 C10 115.84(13) . . ?
C13 N12 C14 107.44(13) . . ?
C13 N12 C11 108.44(13) . . ?
C14 N12 C11 110.35(13) . . ?
C13 N12 Mg 106.08(10) . . ?
C14 N12 Mg 114.86(9) . . ?
C11 N12 Mg 109.40(9) . . ?
N8 C15 C16' 117.4(3) . . ?
N8 C15 C16 117.48(17) . . ?
C16' C15 C16 12.3(3) . . ?
C17 C16 C15 109.3(2) . . ?
N18 C17 C16 112.4(3) . . ?
C19 N18 C17 113.4(4) . . ?
C19 N18 C20 108.2(4) . . ?
C17 N18 C20 109.2(5) . . ?
C15 C16' C17' 108.1(5) . . ?
N18' C17' C16' 111.9(6) . . ?
C20' N18' C19' 110.2(9) . . ?
C20' N18' C17' 115.3(9) . . ?
C19' N18' C17' 108.9(9) . . ?
C2 C21 C24 112.29(13) . . ?
C2 C21 C22 110.77(12) . . ?
C24 C21 C22 107.01(14) . . ?
C2 C21 C23 109.37(12) . . ?
C24 C21 C23 107.65(14) . . ?
C22 C21 C23 109.65(15) . . ?
C27 C25 C26 109.3(2) . . ?
C27 C25 C28 109.3(2) . . ?
C26 C25 C28 106.31(18) . . ?
C27 C25 C4 109.74(14) . . ?
C26 C25 C4 112.80(15) . . ?
C28 C25 C4 109.28(15) . . ?
C31 C30 C32 108.94(16) . . ?
C31 C30 Mg 113.22(12) . . ?
C32 C30 Mg 114.76(12) . . ?

loop_
_geom_bond_atom_site_label_1
_geom_bond_atom_site_label_2
_geom_bond_distance
_geom_bond_site_symmetry_2
_geom_bond_publ_flag
Mg O1 1.9060(11) . ?
Mg C30 2.1512(16) . ?
Mg N8 2.1577(12) . ?
Mg N12 2.1721(13) . ?
O1 C1 1.3273(15) . ?
C1 C6 1.4167(18) . ?
C1 C2 1.4255(18) . ?
C2 C3 1.3979(19) . ?
C2 C21 1.5356(19) . ?
C3 C4 1.395(2) . ?
C4 C5 1.393(2) . ?
C4 C25 1.538(2) . ?
C5 C6 1.3905(18) . ?
C6 C7 1.5103(18) . ?
C7 N8 1.5008(17) . ?
N8 C9 1.4858(18) . ?
N8 C15 1.4880(17) . ?
C9 C10 1.529(2) . ?
C10 C11 1.521(3) . ?
C11 N12 1.488(2) . ?
N12 C13 1.478(2) . ?
N12 C14 1.4835(19) . ?
C15 C16' 1.492(7) . ?
C15 C16 1.561(3) . ?
C16 C17 1.528(4) . ?
C17 N18 1.461(4) . ?
N18 C19 1.457(6) . ?
N18 C20 1.481(7) . ?
C16' C17' 1.513(8) . ?
C17' N18' 1.482(10) . ?
N18' C20' 1.406(11) . ?
N18' C19' 1.441(11) . ?
C21 C24 1.536(2) . ?
C21 C22 1.537(2) . ?
C21 C23 1.540(2) . ?
C25 C27 1.519(3) . ?
C25 C26 1.528(3) . ?
C25 C28 1.532(3) . ?
C30 C31 1.533(3) . ?
C30 C32 1.539(3) . ?
